data_2312241
loop_
_publ_author_name
'Shahed, H.'
'Sharma, N.'
'Angst, M.'
'Voigt, J.'
'Per&#xdf;on, J'
'Prakash, P.'
'T&#xf6;rnroos, K W'
'Chernyshov, D.'
'Gildenast, H.'
'Ohl, M.'
'Saffarini, G.'
'Grzechnik, A.'
'Friese, K.'

_publ_section_title
;
 Structural insight into the cooperativity of spin crossover compounds.
;
_journal_issue 'Pt 5'
_journal_name_full 'Acta crystallographica Section B, Structural science, crystal engineering and materials'
_journal_page_first 354
_journal_page_last 367
_journal_paper_doi 10.1107/S2052520623005814
_journal_volume 79
_journal_year 2023
_chemical_formula_sum 'C10.86 H8 Fe0.29 N1.71 S0.57'
_chemical_formula_weight 196.75
_space_group_crystal_system orthorhombic
_space_group_IT_number 56
_space_group_name_Hall '-P 2ab 2ac'
_space_group_name_H-M_alt 'P c c n'
_atom_sites_solution_hydrogens geom
_audit_creation_method SHELXL-2019/2
_cell_angle_alpha 90
_cell_angle_beta 90
_cell_angle_gamma 90
_cell_formula_units_Z 14
_cell_length_a 12.3551(2)
_cell_length_b 14.7667(3)
_cell_length_c 18.2415(3)
_cell_measurement_reflns_used 5199
_cell_measurement_temperature 140(2)
_cell_measurement_theta_max 27.885
_cell_measurement_theta_min 1.969
_cell_volume 3328.05(10)
_computing_structure_refinement 'SHELXL-2019/2 (Sheldrick, 2019)'
_diffrn_ambient_temperature 293(2)
_diffrn_measured_fraction_theta_full 0.984
_diffrn_measured_fraction_theta_max 0.818
_diffrn_measurement_device_type '4-circle diffractometer'
_diffrn_radiation_type Synchrotron
_diffrn_radiation_wavelength 0.65524
_diffrn_reflns_av_R_equivalents 0.0763
_diffrn_reflns_av_unetI/netI 0.0577
_diffrn_reflns_Laue_measured_fraction_full 0.984
_diffrn_reflns_Laue_measured_fraction_max 0.818
_diffrn_reflns_limit_h_max 19
_diffrn_reflns_limit_h_min -19
_diffrn_reflns_limit_k_max 18
_diffrn_reflns_limit_k_min -18
_diffrn_reflns_limit_l_max 29
_diffrn_reflns_limit_l_min -29
_diffrn_reflns_number 34386
_diffrn_reflns_point_group_measured_fraction_full 0.984
_diffrn_reflns_point_group_measured_fraction_max 0.818
_diffrn_reflns_theta_full 23.150
_diffrn_reflns_theta_max 32.926
_diffrn_reflns_theta_min 1.981
_exptl_absorpt_coefficient_mu 0.452
_exptl_crystal_density_diffrn 1.374
_exptl_crystal_description irregular
_exptl_crystal_F_000 1424
_refine_diff_density_max 0.550
_refine_diff_density_min -0.277
_refine_diff_density_rms 0.068
_refine_ls_extinction_method none
_refine_ls_goodness_of_fit_ref 1.156
_refine_ls_hydrogen_treatment constr
_refine_ls_matrix_type full
_refine_ls_number_parameters 213
_refine_ls_number_reflns 6515
_refine_ls_number_restraints 0
_refine_ls_restrained_S_all 1.156
_refine_ls_R_factor_all 0.1148
_refine_ls_R_factor_gt 0.0751
_refine_ls_shift/su_max 0.001
_refine_ls_shift/su_mean 0.000
_refine_ls_structure_factor_coef Fsqd
_refine_ls_weighting_details 'w=1/[\s^2^(Fo^2^)+(0.0428P)^2^+1.9651P] where P=(Fo^2^+2Fc^2^)/3'
_refine_ls_weighting_scheme calc
_refine_ls_wR_factor_gt 0.1327
_refine_ls_wR_factor_ref 0.1466
_reflns_Friedel_coverage 0.000
_reflns_number_gt 4595
_reflns_number_total 6515
_reflns_threshold_expression 'I > 2\s(I)'
_cod_data_source_file Bia_Portho_140K.cif
_cod_data_source_block Bia_dw4400_140K
_cod_depositor_comments 'Adding full bibliography for 2312165--2312274.cif.'
_cod_database_code 2312241
_shelx_shelxl_version_number 2019/2
_shelx_space_group_comment
;
The symmetry employed for this shelxl refinement is uniquely defined
by the following loop, which should always be used as a source of
symmetry information in preference to the above space-group names.
They are only intended as comments.
;

loop_
_space_group_symop_operation_xyz
'x, y, z'
'-x+1/2, -y+1/2, z'
'-x, y+1/2, -z+1/2'
'x+1/2, -y, -z+1/2'
'-x, -y, -z'
'x-1/2, y-1/2, -z'
'x, -y-1/2, z-1/2'
'-x-1/2, y, z-1/2'

loop_
_atom_site_label
_atom_site_type_symbol
_atom_site_fract_x
_atom_site_fract_y
_atom_site_fract_z
_atom_site_U_iso_or_equiv
_atom_site_adp_type
_atom_site_occupancy
_atom_site_site_symmetry_order
_atom_site_calc_flag
_atom_site_refinement_flags_posn
_atom_site_refinement_flags_adp
_atom_site_refinement_flags_occupancy
_atom_site_disorder_assembly
_atom_site_disorder_group
Fe01 Fe 0.750000 0.750000 0.58976(2) 0.02623(11) Uani 1 2 d S T P . .
S002 S 0.84741(5) 0.55998(5) 0.39225(3) 0.03843(15) Uani 1 1 d . . . . .
N003 N 0.72549(14) 0.83887(13) 0.66829(9) 0.0274(4) Uani 1 1 d . . . . .
N004 N 0.79051(16) 0.66539(14) 0.51325(10) 0.0327(4) Uani 1 1 d . . . . .
N005 N 0.89554(15) 0.80296(13) 0.59516(10) 0.0295(4) Uani 1 1 d . . . . .
C006 C 0.62720(18) 0.84940(15) 0.70906(11) 0.0281(4) Uani 1 1 d . . . . .
C007 C 0.53259(18) 0.87481(16) 0.67330(12) 0.0305(5) Uani 1 1 d . . . . .
H007 H 0.533085 0.886350 0.623180 0.037 Uiso 1 1 calc R U . . .
C008 C 0.90846(19) 0.86483(16) 0.64890(13) 0.0321(5) Uani 1 1 d . . . . .
C009 C 0.81004(19) 0.88223(16) 0.68931(12) 0.0315(5) Uani 1 1 d . . . . .
H009 H 0.808051 0.922621 0.728398 0.038 Uiso 1 1 calc R U . . .
C00A C 0.62570(19) 0.83155(16) 0.78407(12) 0.0327(5) Uani 1 1 d . . . . .
H00A H 0.688821 0.814189 0.808030 0.039 Uiso 1 1 calc R U . . .
C00B C 0.43412(19) 0.86585(15) 0.78829(12) 0.0305(4) Uani 1 1 d . . . . .
C00C C 0.43764(19) 0.88275(16) 0.71307(12) 0.0312(5) Uani 1 1 d . . . . .
H00C H 0.374491 0.899820 0.689003 0.037 Uiso 1 1 calc R U . . .
C00D C 0.81267(17) 0.62231(16) 0.46282(12) 0.0288(4) Uani 1 1 d . . . . .
C00E C 0.5299(2) 0.83978(17) 0.82270(12) 0.0353(5) Uani 1 1 d . . . . .
H00E H 0.529415 0.827657 0.872728 0.042 Uiso 1 1 calc R U . . .
C00F C 0.33296(19) 0.88034(17) 0.83082(13) 0.0339(5) Uani 1 1 d . . . . .
C00G C 0.9817(2) 0.78294(18) 0.55302(13) 0.0361(5) Uani 1 1 d . . . . .
H00G H 0.973777 0.741013 0.515365 0.043 Uiso 1 1 calc R U . . .
C00H C 0.3379(2) 0.91421(18) 0.90168(13) 0.0399(6) Uani 1 1 d . . . . .
H00H H 0.404943 0.926694 0.922593 0.048 Uiso 1 1 calc R U . . .
C00I C 1.0064(2) 0.90830(19) 0.66207(15) 0.0409(6) Uani 1 1 d . . . . .
H00I H 1.012535 0.951042 0.699278 0.049 Uiso 1 1 calc R U . . .
C00J C 0.2315(2) 0.86225(18) 0.80055(14) 0.0390(6) Uani 1 1 d . . . . .
H00J H 0.226373 0.839879 0.753020 0.047 Uiso 1 1 calc R U . . .
C00K C 0.1378(2) 0.8776(2) 0.84122(17) 0.0480(7) Uani 1 1 d . . . . .
H00K H 0.070478 0.864916 0.820775 0.058 Uiso 1 1 calc R U . . .
C00L C 1.0943(2) 0.8866(2) 0.61870(16) 0.0481(7) Uani 1 1 d . . . . .
H00L H 1.160909 0.914489 0.626163 0.058 Uiso 1 1 calc R U . . .
C00M C 0.2439(2) 0.9298(2) 0.94199(15) 0.0469(7) Uani 1 1 d . . . . .
H00M H 0.248498 0.952679 0.989389 0.056 Uiso 1 1 calc R U . . .
C00N C 0.1441(2) 0.9114(2) 0.91176(16) 0.0506(7) Uani 1 1 d . . . . .
H00N H 0.081388 0.921679 0.938653 0.061 Uiso 1 1 calc R U . . .
C00O C 1.0814(2) 0.8227(2) 0.56395(15) 0.0441(6) Uani 1 1 d . . . . .
H00O H 1.139860 0.806521 0.534595 0.053 Uiso 1 1 calc R U . . .

loop_
_atom_site_aniso_label
_atom_site_aniso_U_11
_atom_site_aniso_U_22
_atom_site_aniso_U_33
_atom_site_aniso_U_23
_atom_site_aniso_U_13
_atom_site_aniso_U_12
Fe01 0.02787(19) 0.0279(2) 0.02289(18) 0.000 0.000 -0.00079(18)
S002 0.0395(3) 0.0462(4) 0.0295(3) -0.0077(3) 0.0079(2) 0.0005(3)
N003 0.0302(9) 0.0272(10) 0.0248(8) 0.0005(7) -0.0013(6) 0.0009(7)
N004 0.0353(10) 0.0348(11) 0.0281(9) -0.0014(8) 0.0020(7) -0.0009(8)
N005 0.0305(9) 0.0301(10) 0.0279(8) 0.0065(7) 0.0003(7) -0.0014(7)
C006 0.0328(10) 0.0247(11) 0.0268(9) -0.0006(8) 0.0004(8) 0.0024(8)
C007 0.0361(11) 0.0300(12) 0.0254(9) 0.0010(8) -0.0031(8) 0.0033(9)
C008 0.0323(11) 0.0307(12) 0.0332(11) 0.0037(9) -0.0031(8) -0.0032(9)
C009 0.0378(11) 0.0286(12) 0.0283(10) -0.0015(9) -0.0028(8) -0.0034(9)
C00A 0.0348(11) 0.0356(13) 0.0275(10) 0.0010(9) -0.0031(8) 0.0082(9)
C00B 0.0353(11) 0.0250(11) 0.0311(10) 0.0003(9) 0.0010(8) 0.0060(9)
C00C 0.0335(11) 0.0297(12) 0.0305(10) 0.0009(9) -0.0025(8) 0.0042(9)
C00D 0.0272(9) 0.0322(12) 0.0270(10) 0.0033(8) 0.0005(7) -0.0016(8)
C00E 0.0403(12) 0.0396(14) 0.0261(10) 0.0041(9) 0.0014(9) 0.0099(10)
C00F 0.0375(12) 0.0301(12) 0.0340(11) 0.0047(9) 0.0045(9) 0.0107(9)
C00G 0.0351(11) 0.0404(13) 0.0328(11) 0.0073(10) 0.0070(9) -0.0009(10)
C00H 0.0451(13) 0.0413(14) 0.0333(12) 0.0033(10) 0.0022(10) 0.0145(11)
C00I 0.0365(12) 0.0421(15) 0.0442(13) 0.0024(12) -0.0072(10) -0.0085(11)
C00J 0.0378(13) 0.0392(14) 0.0400(12) 0.0020(11) 0.0023(9) 0.0089(10)
C00K 0.0370(13) 0.0520(18) 0.0551(16) 0.0095(14) 0.0052(12) 0.0109(12)
C00L 0.0327(12) 0.0565(18) 0.0553(16) 0.0149(14) -0.0071(11) -0.0123(12)
C00M 0.0545(16) 0.0489(16) 0.0373(12) 0.0050(12) 0.0101(12) 0.0236(13)
C00N 0.0466(15) 0.0550(18) 0.0503(15) 0.0136(14) 0.0162(13) 0.0230(13)
C00O 0.0313(12) 0.0542(17) 0.0468(14) 0.0174(13) 0.0051(10) -0.0023(11)

loop_
_atom_type_symbol
_atom_type_description
_atom_type_scat_dispersion_real
_atom_type_scat_dispersion_imag
_atom_type_scat_source
Fe Fe 0.3265 0.6960 'International Tables Vol C Tables 4.2.6.8 and 6.1.1.4'
C C 0.0024 0.0013 'International Tables Vol C Tables 4.2.6.8 and 6.1.1.4'
H H 0.0000 0.0000 'International Tables Vol C Tables 4.2.6.8 and 6.1.1.4'
N N 0.0049 0.0027 'International Tables Vol C Tables 4.2.6.8 and 6.1.1.4'
S S 0.1051 0.1002 'International Tables Vol C Tables 4.2.6.8 and 6.1.1.4'

loop_
_geom_angle_atom_site_label_1
_geom_angle_atom_site_label_2
_geom_angle_atom_site_label_3
_geom_angle
_geom_angle_site_symmetry_1
_geom_angle_site_symmetry_3
_geom_angle_publ_flag
N004 Fe01 N004 87.92(12) 2_665 . ?
N004 Fe01 N005 93.23(8) 2_665 2_665 ?
N004 Fe01 N005 90.91(8) . 2_665 ?
N004 Fe01 N005 90.91(8) 2_665 . ?
N004 Fe01 N005 93.23(8) . . ?
N005 Fe01 N005 174.25(11) 2_665 . ?
N004 Fe01 N003 93.13(8) 2_665 . ?
N004 Fe01 N003 173.87(8) . . ?
N005 Fe01 N003 95.06(8) 2_665 . ?
N005 Fe01 N003 80.72(8) . . ?
N004 Fe01 N003 173.87(8) 2_665 2_665 ?
N004 Fe01 N003 93.13(8) . 2_665 ?
N005 Fe01 N003 80.72(8) 2_665 2_665 ?
N005 Fe01 N003 95.06(8) . 2_665 ?
N003 Fe01 N003 86.46(11) . 2_665 ?
C009 N003 C006 118.73(19) . . ?
C009 N003 Fe01 115.16(16) . . ?
C006 N003 Fe01 125.54(14) . . ?
C00D N004 Fe01 172.95(19) . . ?
C00G N005 C008 118.0(2) . . ?
C00G N005 Fe01 127.47(17) . . ?
C008 N005 Fe01 114.49(15) . . ?
C007 C006 C00A 120.0(2) . . ?
C007 C006 N003 119.89(19) . . ?
C00A C006 N003 120.03(19) . . ?
C00C C007 C006 119.3(2) . . ?
N005 C008 C00I 122.8(2) . . ?
N005 C008 C009 113.0(2) . . ?
C00I C008 C009 124.2(2) . . ?
N003 C009 C008 116.3(2) . . ?
C00E C00A C006 119.7(2) . . ?
C00E C00B C00C 117.8(2) . . ?
C00E C00B C00F 121.2(2) . . ?
C00C C00B C00F 120.9(2) . . ?
C007 C00C C00B 121.8(2) . . ?
N004 C00D S002 178.3(2) . . ?
C00A C00E C00B 121.4(2) . . ?
C00H C00F C00J 118.5(2) . . ?
C00H C00F C00B 120.1(2) . . ?
C00J C00F C00B 121.4(2) . . ?
N005 C00G C00O 122.1(3) . . ?
C00F C00H C00M 120.9(3) . . ?
C00L C00I C008 118.6(3) . . ?
C00K C00J C00F 120.3(3) . . ?
C00N C00K C00J 120.4(3) . . ?
C00I C00L C00O 118.7(2) . . ?
C00N C00M C00H 120.1(3) . . ?
C00M C00N C00K 119.7(3) . . ?
C00G C00O C00L 119.8(3) . . ?

loop_
_geom_bond_atom_site_label_1
_geom_bond_atom_site_label_2
_geom_bond_distance
_geom_bond_site_symmetry_2
_geom_bond_publ_flag
Fe01 N004 1.939(2) 2_665 ?
Fe01 N004 1.939(2) . ?
Fe01 N005 1.9633(19) 2_665 ?
Fe01 N005 1.9633(19) . ?
Fe01 N003 1.9663(19) . ?
Fe01 N003 1.9663(19) 2_665 ?
S002 C00D 1.640(2) . ?
N003 C009 1.284(3) . ?
N003 C006 1.433(3) . ?
N004 C00D 1.151(3) . ?
N005 C00G 1.346(3) . ?
N005 C008 1.350(3) . ?
C006 C007 1.390(3) . ?
C006 C00A 1.394(3) . ?
C007 C00C 1.384(3) . ?
C008 C00I 1.390(3) . ?
C008 C009 1.445(3) . ?
C00A C00E 1.382(3) . ?
C00B C00E 1.394(3) . ?
C00B C00C 1.395(3) . ?
C00B C00F 1.487(3) . ?
C00F C00H 1.387(3) . ?
C00F C00J 1.396(4) . ?
C00G C00O 1.379(4) . ?
C00H C00M 1.394(4) . ?
C00I C00L 1.382(4) . ?
C00J C00K 1.394(4) . ?
C00K C00N 1.383(4) . ?
C00L C00O 1.384(4) . ?
C00M C00N 1.377(5) . ?
